data_7061057
loop_
_publ_author_name
'Gong, Lishan'
'Chen, Guo'
'Liu, Yue'
'Wang, Tingwei'
'Zhang, Jianguo'
'Yi, Xiaoyi'
'He, Piao'

_publ_section_title
;
 Energetic metal--organic frameworks achieved from furazan and triazole
 ligands: synthesis, crystal structure, thermal stability and energetic
 performance
;
_journal_issue 47
_journal_name_full 'New Journal of Chemistry'
_journal_page_first 22299
_journal_page_last 22305
_journal_paper_doi 10.1039/D1NJ04486A
_journal_volume 45
_journal_year 2021
_chemical_formula_moiety 'C2 H13 N4 O5 Zn, 2(N O3)'
_chemical_formula_sum 'C2 H13 N6 O11 Zn'
_chemical_formula_weight 362.55
_space_group_crystal_system monoclinic
_space_group_IT_number 14
_space_group_name_Hall '-P 2yn'
_space_group_name_H-M_alt 'P 1 21/n 1'
_atom_sites_solution_hydrogens mixed
_atom_sites_solution_primary direct
_audit_block_doi 10.5517/ccdc.csd.cc28my40
_audit_creation_date 2021-04-15
_audit_creation_method
;
Olex2 1.3
(compiled 2020.02.04 svn.rd84adfe8 for OlexSys, GUI svn.r6032)
;
_audit_update_record
;
2021-08-20 deposited with the CCDC.	2021-11-02 downloaded from the CCDC.
;
_cell_angle_alpha 90
_cell_angle_beta 98.3160(10)
_cell_angle_gamma 90
_cell_formula_units_Z 4
_cell_length_a 11.5599(2)
_cell_length_b 8.4029(2)
_cell_length_c 13.1796(4)
_cell_measurement_reflns_used 8465
_cell_measurement_temperature 296.15
_cell_measurement_theta_max 30.86
_cell_measurement_theta_min 3.01
_cell_volume 1266.76(5)
_computing_cell_refinement 'SAINT v8.27A (Bruker, 2012)'
_computing_data_reduction 'SAINT v8.27A (Bruker, 2012)'
_computing_molecular_graphics 'Olex2 1.3 (Dolomanov et al., 2009)'
_computing_publication_material 'Olex2 1.3 (Dolomanov et al., 2009)'
_computing_structure_refinement 'SHELXL 2018/3 (Sheldrick, 2015)'
_computing_structure_solution 'SHELXS  (Sheldrick, 2008)'
_diffrn_ambient_temperature 296.15
_diffrn_measured_fraction_theta_full 0.999
_diffrn_measured_fraction_theta_max 0.999
_diffrn_measurement_device_type 'Bruker APEX-II CCD'
_diffrn_measurement_method '\f and \w scans'
_diffrn_radiation_monochromator graphite
_diffrn_radiation_type MoK\a
_diffrn_radiation_wavelength 0.71073
_diffrn_reflns_av_R_equivalents 0.0227
_diffrn_reflns_av_unetI/netI 0.0145
_diffrn_reflns_Laue_measured_fraction_full 0.999
_diffrn_reflns_Laue_measured_fraction_max 0.999
_diffrn_reflns_limit_h_max 14
_diffrn_reflns_limit_h_min -14
_diffrn_reflns_limit_k_max 10
_diffrn_reflns_limit_k_min -10
_diffrn_reflns_limit_l_max 16
_diffrn_reflns_limit_l_min -16
_diffrn_reflns_number 14447
_diffrn_reflns_point_group_measured_fraction_full 0.999
_diffrn_reflns_point_group_measured_fraction_max 0.999
_diffrn_reflns_theta_full 25.242
_diffrn_reflns_theta_max 26.099
_diffrn_reflns_theta_min 2.533
_diffrn_source_current 30.0
_diffrn_source_power 1.5
_diffrn_source_voltage 50.0
_diffrn_standards_number 0
_exptl_absorpt_coefficient_mu 2.010
_exptl_absorpt_correction_T_max 0.7463
_exptl_absorpt_correction_T_min 0.5637
_exptl_absorpt_correction_type none
_exptl_absorpt_process_details
;
SADABS-2012/1 (Bruker,2012) was used for absorption correction.
wR2(int) was 0.0967 before and 0.0348 after correction.
The Ratio of minimum to maximum transmission is 0.7553.
The \l/2 correction factor is 0.0015.
;
_exptl_crystal_colour 'dull whiteish colourless'
_exptl_crystal_colour_lustre dull
_exptl_crystal_colour_modifier whiteish
_exptl_crystal_colour_primary colourless
_exptl_crystal_density_diffrn 1.901
_exptl_crystal_description irregular
_exptl_crystal_F_000 740
_exptl_crystal_recrystallization_method 'Re-crystallisation from solvent: ????'
_exptl_crystal_size_max 0.5
_exptl_crystal_size_mid 0.5
_exptl_crystal_size_min 0.5
_refine_diff_density_max 0.287
_refine_diff_density_min -0.844
_refine_diff_density_rms 0.066
_refine_ls_extinction_method none
_refine_ls_goodness_of_fit_ref 1.086
_refine_ls_hydrogen_treatment mixed
_refine_ls_matrix_type full
_refine_ls_number_parameters 222
_refine_ls_number_reflns 2520
_refine_ls_number_restraints 18
_refine_ls_restrained_S_all 1.096
_refine_ls_R_factor_all 0.0256
_refine_ls_R_factor_gt 0.0231
_refine_ls_shift/su_max 0.001
_refine_ls_shift/su_mean 0.000
_refine_ls_structure_factor_coef Fsqd
_refine_ls_weighting_details 'w=1/[\s^2^(Fo^2^)+(0.0333P)^2^+0.7717P] where P=(Fo^2^+2Fc^2^)/3'
_refine_ls_weighting_scheme calc
_refine_ls_wR_factor_gt 0.0619
_refine_ls_wR_factor_ref 0.0634
_reflns_Friedel_coverage 0.000
_reflns_number_gt 2311
_reflns_number_total 2520
_reflns_threshold_expression 'I > 2\s(I)'
_cod_data_source_file d1nj04486a2.cif
_cod_data_source_block 1
_cod_depositor_comments 'Adding full bibliography for 7061057.cif.'
_cod_database_code 7061057
_shelx_shelxl_version_number 2018/3
_shelx_space_group_comment
;
The symmetry employed for this shelxl refinement is uniquely defined
by the following loop, which should always be used as a source of
symmetry information in preference to the above space-group names.
They are only intended as comments.
;
_shelx_estimated_absorpt_t_max 0.433
_shelx_estimated_absorpt_t_min 0.433
_olex2_refinement_description
;
1. Fixed Uiso
 At 1.2 times of:
  All O(H) groups
 At 1.5 times of:
  All O(H,H) groups
2. Restrained distances
 Zn01-H00G \\sim Zn01-H00H
 with sigma of 0.02
 O00C-N00F \\sim O2-N00F
 with sigma of 0.02
 N00F-O00K \\sim N00F-O00L
 with sigma of 0.02
3. Rigid bond restraints
 O1, N00A, N009
 with sigma for 1-2 distances of 0.01 and sigma for 1-3 distances of 0.02
4. Uiso/Uaniso restraints and constraints
N009 \\sim O1 \\sim N00A: within 2A with sigma of 0.001 and sigma for terminal
atoms of 0.002 within 2A
5. Others
 Sof(O2)=Sof(O00L)=1-FVAR(1)
 Sof(O00C)=Sof(O00K)=FVAR(1)
6.a Free rotating group:
 O008(H00G,H00H)
6.b Rotating group:
 O003(H00A,H00B), O004(H00C,H00D), O006(H00E,H00F)
6.c Aromatic/amide H refined with riding coordinates:
 O1(H1)
;
_olex2_submission_special_instructions 'No special instructions were received'

loop_
_space_group_symop_operation_xyz
'x, y, z'
'-x+1/2, y+1/2, -z+1/2'
'-x, -y, -z'
'x-1/2, -y-1/2, z-1/2'

loop_
_atom_site_label
_atom_site_type_symbol
_atom_site_fract_x
_atom_site_fract_y
_atom_site_fract_z
_atom_site_U_iso_or_equiv
_atom_site_adp_type
_atom_site_occupancy
_atom_site_site_symmetry_order
_atom_site_calc_flag
_atom_site_refinement_flags_posn
_atom_site_refinement_flags_adp
_atom_site_refinement_flags_occupancy
_atom_site_disorder_assembly
_atom_site_disorder_group
Zn01 Zn 0.39962(2) 0.80701(2) 0.66748(2) 0.02286(9) Uani 1 1 d D . . . .
O1 O 0.26955(11) 0.53092(15) 0.74531(10) 0.0267(3) Uani 1 1 d . U . . .
H1 H 0.203365 0.572660 0.705742 0.032 Uiso 1 1 calc R U . . .
O003 O 0.48830(12) 0.90648(18) 0.80244(11) 0.0343(3) Uani 1 1 d . . . . .
H00A H 0.513801 0.998557 0.789706 0.051 Uiso 1 1 d R U . . .
H00B H 0.440118 0.924051 0.844455 0.051 Uiso 1 1 d R U . . .
O004 O 0.32188(14) 0.69144(16) 0.53723(11) 0.0343(3) Uani 1 1 d . . . . .
H00C H 0.351489 0.724756 0.485583 0.051 Uiso 1 1 d R U . . .
H00D H 0.339626 0.593043 0.541312 0.051 Uiso 1 1 d R U . . .
O005 O 0.32023(13) 0.36526(19) 0.52985(14) 0.0424(4) Uani 1 1 d . . . . .
O006 O 0.40998(13) 1.00855(17) 0.58146(12) 0.0401(4) Uani 1 1 d . . . . .
H00E H 0.464947 1.068999 0.610299 0.060 Uiso 1 1 d R U . . .
H00F H 0.347864 1.064678 0.581114 0.060 Uiso 1 1 d R U . . .
O007 O 0.13561(13) 0.41267(19) 0.52455(12) 0.0393(4) Uani 1 1 d . . . . .
O008 O 0.56687(13) 0.7438(2) 0.63843(13) 0.0443(4) Uani 1 1 d G . . . .
H00G H 0.630969 0.766308 0.675813 0.066 Uiso 1 1 d DG U . . .
H00H H 0.587053 0.706119 0.583801 0.066 Uiso 1 1 d DG U . . .
N009 N 0.38148(13) 0.59537(18) 0.75445(12) 0.0257(3) Uani 1 1 d . U . . .
N00A N 0.27272(13) 0.39350(18) 0.80515(12) 0.0255(3) Uani 1 1 d . U . . .
O00B O 0.19733(16) 0.17139(18) 0.51566(14) 0.0463(4) Uani 1 1 d . . . . .
O00C O 0.7397(11) 0.779(2) 0.7942(18) 0.053(3) Uani 0.46(4) 1 d D . P A 1
O00D O 0.85952(19) 0.6650(2) 0.70521(13) 0.0580(5) Uani 1 1 d . . . . .
N00E N 0.21708(15) 0.31667(19) 0.52344(13) 0.0301(4) Uani 1 1 d . . . . .
N00F N 0.83352(17) 0.7152(2) 0.78577(14) 0.0392(4) Uani 1 1 d D . . . .
N00G N 0.56287(17) 0.5303(3) 0.84895(18) 0.0450(5) Uani 1 1 d . . . . .
C00H C 0.44937(16) 0.5053(2) 0.81705(14) 0.0251(4) Uani 1 1 d . . . . .
N00I N 0.41871(19) 0.2601(3) 0.91444(17) 0.0403(5) Uani 1 1 d . . . . .
C00J C 0.37992(16) 0.3763(2) 0.84971(14) 0.0238(4) Uani 1 1 d . . . . .
O00K O 0.9127(15) 0.720(3) 0.8629(11) 0.060(4) Uani 0.46(4) 1 d D . P A 1
H00K H 0.371(2) 0.196(3) 0.934(2) 0.037(7) Uiso 1 1 d . . . . .
H00L H 0.477(2) 0.259(3) 0.941(2) 0.036(7) Uiso 1 1 d . . . . .
H00I H 0.592(2) 0.611(4) 0.831(2) 0.050(8) Uiso 1 1 d . . . . .
H00J H 0.602(3) 0.467(4) 0.883(2) 0.054(8) Uiso 1 1 d . . . . .
O2 O 0.7543(15) 0.815(3) 0.7850(14) 0.059(4) Uani 0.54(4) 1 d D . P A 2
O00L O 0.8739(18) 0.648(3) 0.8674(6) 0.064(4) Uani 0.54(4) 1 d D . P A 2

loop_
_atom_site_aniso_label
_atom_site_aniso_U_11
_atom_site_aniso_U_22
_atom_site_aniso_U_33
_atom_site_aniso_U_23
_atom_site_aniso_U_13
_atom_site_aniso_U_12
Zn01 0.02190(13) 0.02125(13) 0.02590(13) 0.00109(8) 0.00508(9) -0.00063(8)
O1 0.0204(5) 0.0259(5) 0.0326(6) 0.0100(5) 0.0000(4) -0.0021(4)
O003 0.0313(7) 0.0388(8) 0.0343(8) -0.0086(6) 0.0097(6) -0.0091(6)
O004 0.0455(9) 0.0303(8) 0.0279(7) -0.0021(6) 0.0078(6) -0.0051(6)
O005 0.0269(8) 0.0387(8) 0.0623(10) -0.0149(8) 0.0087(7) -0.0029(6)
O006 0.0339(8) 0.0305(8) 0.0565(10) 0.0123(7) 0.0084(7) -0.0036(6)
O007 0.0309(8) 0.0464(9) 0.0414(9) -0.0039(7) 0.0084(7) 0.0070(7)
O008 0.0284(8) 0.0631(11) 0.0441(9) -0.0048(8) 0.0144(7) 0.0084(8)
N009 0.0201(6) 0.0250(6) 0.0316(7) 0.0064(6) 0.0027(5) -0.0033(5)
N00A 0.0227(6) 0.0226(6) 0.0309(7) 0.0070(6) 0.0032(6) -0.0009(5)
O00B 0.0525(10) 0.0297(8) 0.0526(10) 0.0037(7) -0.0062(8) -0.0084(7)
O00C 0.029(3) 0.057(5) 0.074(7) -0.008(4) 0.016(3) 0.007(3)
O00D 0.0743(13) 0.0662(12) 0.0348(9) -0.0014(8) 0.0120(9) 0.0295(10)
N00E 0.0322(9) 0.0323(9) 0.0255(8) -0.0039(6) 0.0031(7) -0.0024(7)
N00F 0.0360(10) 0.0498(11) 0.0319(10) 0.0009(8) 0.0050(8) 0.0153(8)
N00G 0.0239(9) 0.0421(11) 0.0651(14) 0.0241(10) -0.0067(9) -0.0069(9)
C00H 0.0223(9) 0.0246(9) 0.0285(10) 0.0032(7) 0.0035(7) 0.0002(7)
N00I 0.0245(10) 0.0381(11) 0.0562(13) 0.0238(9) -0.0012(9) -0.0010(8)
C00J 0.0212(9) 0.0226(9) 0.0279(9) 0.0015(7) 0.0045(7) 0.0007(7)
O00K 0.055(5) 0.074(8) 0.046(3) -0.011(4) -0.014(3) 0.035(5)
O2 0.052(5) 0.073(7) 0.049(4) -0.006(5) -0.004(4) 0.039(5)
O00L 0.075(6) 0.084(8) 0.032(2) 0.009(3) 0.009(3) 0.044(7)

loop_
_atom_type_symbol
_atom_type_description
_atom_type_scat_dispersion_real
_atom_type_scat_dispersion_imag
_atom_type_scat_source
C C 0.0033 0.0016 'International Tables Vol C Tables 4.2.6.8 and 6.1.1.4'
H H 0.0000 0.0000 'International Tables Vol C Tables 4.2.6.8 and 6.1.1.4'
N N 0.0061 0.0033 'International Tables Vol C Tables 4.2.6.8 and 6.1.1.4'
O O 0.0106 0.0060 'International Tables Vol C Tables 4.2.6.8 and 6.1.1.4'
Zn Zn 0.2839 1.4301 'International Tables Vol C Tables 4.2.6.8 and 6.1.1.4'

loop_
_geom_angle_atom_site_label_1
_geom_angle_atom_site_label_2
_geom_angle_atom_site_label_3
_geom_angle
_geom_angle_site_symmetry_1
_geom_angle_site_symmetry_3
_geom_angle_publ_flag
O003 Zn01 N009 87.17(6) . . ?
O003 Zn01 N00A 94.16(6) . 2_556 ?
O004 Zn01 O003 174.85(6) . . ?
O004 Zn01 O008 91.78(7) . . ?
O004 Zn01 N009 89.42(6) . . ?
O004 Zn01 N00A 89.78(6) . 2_556 ?
O006 Zn01 O003 94.56(6) . . ?
O006 Zn01 O004 88.96(6) . . ?
O006 Zn01 O008 88.81(7) . . ?
O006 Zn01 N009 177.64(6) . . ?
O006 Zn01 N00A 86.82(6) . 2_556 ?
O008 Zn01 O003 84.55(6) . . ?
O008 Zn01 N009 92.96(7) . . ?
O008 Zn01 N00A 175.33(7) . 2_556 ?
N009 Zn01 N00A 91.46(6) . 2_556 ?
N009 O1 H1 125.5 . . ?
N009 O1 N00A 108.96(12) . . ?
N00A O1 H1 125.5 . . ?
Zn01 O003 H00A 109.6 . . ?
Zn01 O003 H00B 109.6 . . ?
H00A O003 H00B 104.3 . . ?
Zn01 O004 H00C 109.5 . . ?
Zn01 O004 H00D 109.4 . . ?
H00C O004 H00D 104.4 . . ?
Zn01 O006 H00E 110.0 . . ?
Zn01 O006 H00F 109.9 . . ?
H00E O006 H00F 104.0 . . ?
Zn01 O008 H00G 126.0 . . ?
Zn01 O008 H00H 128.6 . . ?
H00G O008 H00H 104.5 . . ?
O1 N009 Zn01 116.00(10) . . ?
C00H N009 Zn01 136.70(13) . . ?
C00H N009 O1 107.30(14) . . ?
O1 N00A Zn01 114.56(10) . 2_546 ?
C00J N00A Zn01 135.73(13) . 2_546 ?
C00J N00A O1 107.00(14) . . ?
O007 N00E O005 120.27(17) . . ?
O007 N00E O00B 120.55(18) . . ?
O00B N00E O005 119.18(18) . . ?
O00C N00F O00K 117.3(12) . . ?
O00D N00F O00C 124.1(11) . . ?
O00D N00F O00K 118.0(6) . . ?
O00D N00F O2 120.0(9) . . ?
O00D N00F O00L 119.2(5) . . ?
O2 N00F O00L 119.9(10) . . ?
C00H N00G H00I 118.1(19) . . ?
C00H N00G H00J 122(2) . . ?
H00I N00G H00J 120(3) . . ?
N009 C00H N00G 125.81(18) . . ?
N009 C00H C00J 108.35(16) . . ?
N00G C00H C00J 125.79(18) . . ?
C00J N00I H00K 119.3(17) . . ?
C00J N00I H00L 122(2) . . ?
H00K N00I H00L 118(3) . . ?
N00A C00J C00H 108.38(16) . . ?
N00A C00J N00I 125.56(18) . . ?
N00I C00J C00H 126.06(18) . . ?

loop_
_geom_bond_atom_site_label_1
_geom_bond_atom_site_label_2
_geom_bond_distance
_geom_bond_site_symmetry_2
_geom_bond_publ_flag
Zn01 O003 2.0942(14) . ?
Zn01 O004 2.0618(14) . ?
Zn01 O006 2.0511(14) . ?
Zn01 O008 2.0930(15) . ?
Zn01 N009 2.1424(15) . ?
Zn01 N00A 2.1990(15) 2_556 ?
O1 H1 0.9300 . ?
O1 N009 1.3917(19) . ?
O1 N00A 1.3959(19) . ?
O003 H00A 0.8532 . ?
O003 H00B 0.8532 . ?
O004 H00C 0.8522 . ?
O004 H00D 0.8517 . ?
O005 N00E 1.252(2) . ?
O006 H00E 0.8582 . ?
O006 H00F 0.8586 . ?
O007 N00E 1.242(2) . ?
O008 H00G 0.8498 . ?
O008 H00H 0.8494 . ?
N009 C00H 1.297(2) . ?
N00A C00J 1.300(2) . ?
O00B N00E 1.243(2) . ?
O00C N00F 1.230(11) . ?
O00D N00F 1.220(3) . ?
N00F O00K 1.266(7) . ?
N00F O2 1.243(9) . ?
N00F O00L 1.243(6) . ?
N00G C00H 1.335(3) . ?
N00G H00I 0.81(3) . ?
N00G H00J 0.80(3) . ?
C00H C00J 1.451(3) . ?
N00I C00J 1.331(3) . ?
N00I H00K 0.84(3) . ?
N00I H00L 0.72(3) . ?

loop_
_geom_torsion_atom_site_label_1
_geom_torsion_atom_site_label_2
_geom_torsion_atom_site_label_3
_geom_torsion_atom_site_label_4
_geom_torsion
_geom_torsion_site_symmetry_1
_geom_torsion_site_symmetry_2
_geom_torsion_site_symmetry_3
_geom_torsion_site_symmetry_4
_geom_torsion_publ_flag
Zn01 N009 C00H N00G 2.5(3) . . . . ?
Zn01 N009 C00H C00J -179.75(14) . . . . ?
Zn01 N00A C00J C00H -160.20(14) 2_546 . . . ?
Zn01 N00A C00J N00I 19.6(3) 2_546 . . . ?
O1 N009 C00H N00G -177.3(2) . . . . ?
O1 N009 C00H C00J 0.4(2) . . . . ?
O1 N00A C00J C00H -0.7(2) . . . . ?
O1 N00A C00J N00I 179.1(2) . . . . ?
N009 O1 N00A Zn01 165.40(11) . . . 2_546 ?
N009 O1 N00A C00J 1.02(19) . . . . ?
N009 C00H C00J N00A 0.2(2) . . . . ?
N009 C00H C00J N00I -179.6(2) . . . . ?
N00A O1 N009 Zn01 179.24(11) . . . . ?
N00A O1 N009 C00H -0.90(19) . . . . ?
N00G C00H C00J N00A 177.9(2) . . . . ?
N00G C00H C00J N00I -1.9(4) . . . . ?
